data_4510049
loop_
_publ_author_name
'Sovago, Ioana'
'Gutmann, Matthias J'
'Hill, J Grant'
'Senn, Hans Martin'
'Thomas, Lynne H'
'Wilson, Chick C'
'Farrugia, Louis J'

_publ_section_title
;
 Experimental Electron Density and Neutron Diffraction Studies on the
 Polymorphs of Sulfathiazole.
;
_journal_issue 3
_journal_name_full 'Crystal growth &amp; design'
_journal_page_first 1227
_journal_page_last 1239
_journal_paper_doi 10.1021/cg401757z
_journal_volume 14
_journal_year 2014
_chemical_compound_source 'as described'
_chemical_formula_moiety 'C9 H9 N3 O2 S2'
_chemical_formula_sum 'C9 H9 N3 O2 S2'
_chemical_formula_weight 255.31
_space_group_crystal_system monoclinic
_space_group_IT_number 14
_space_group_name_Hall '-P 2ybc'
_space_group_name_H-M_alt 'P 1 21/c 1'
_symmetry_space_group_name_Hall '-P 2ybc'
_symmetry_space_group_name_H-M 'P 1 21/c 1'
_atom_sites_solution_hydrogens geom
_atom_sites_solution_primary direct
_atom_sites_solution_secondary direct
_audit_conform_dict_location ftp://ftp.iucr.org/pub/cif_core.dic
_audit_conform_dict_name cif_core.dic
_audit_conform_dict_version 2.3
_audit_creation_date '16-Jul-07 T14:02:53-00:00'
_audit_creation_method 'XD routine XDCIF'
_cell_angle_alpha 90
_cell_angle_beta 112.761(2)
_cell_angle_gamma 90
_cell_formula_units_Z 8
_cell_length_a 17.4174(6)
_cell_length_b 8.4911(3)
_cell_length_c 15.4952(5)
_cell_measurement_reflns_used 9656
_cell_measurement_temperature 100(2)
_cell_measurement_theta_max 57.02
_cell_measurement_theta_min 4.91
_cell_measurement_wavelength 0.71073
_cell_volume 2113.17(13)
_computing_cell_refinement 'SAINT V7.68A integration software'
_computing_data_collection 'Bruker APEX2 software'
_computing_data_reduction 'SORTAV (Blessing, 1995)'
_computing_molecular_graphics 'ORTEP-3 for Windows (Farrugia, 2012)'
_computing_publication_material 'WinGX publication routines (Farrugia, 2012)'
_computing_structure_refinement 'SHELXL-2013 (Sheldrick, 2013)'
_computing_structure_solution 'SIR-92 (Altomare et al., 1994)'
_diffrn_ambient_temperature 100(2)
_diffrn_detector 'APEX-II CCD'
_diffrn_measured_fraction_theta_full 0.999
_diffrn_measured_fraction_theta_max 0.997
_diffrn_measurement_device '\k-geometry diffractometer'
_diffrn_measurement_device_type 'Bruker APEX-II'
_diffrn_measurement_method '\f or \w oscillation scans'
_diffrn_orient_matrix_type 'x-axis to radiation source'
_diffrn_orient_matrix_UB_11 -0.016683
_diffrn_orient_matrix_UB_12 0.101312
_diffrn_orient_matrix_UB_13 0.020163
_diffrn_orient_matrix_UB_21 -0.023073
_diffrn_orient_matrix_UB_22 -0.059898
_diffrn_orient_matrix_UB_23 0.037743
_diffrn_orient_matrix_UB_31 0.063947
_diffrn_orient_matrix_UB_32 0.004819
_diffrn_orient_matrix_UB_33 0.045226
_diffrn_radiation_monochromator graphite
_diffrn_radiation_probe x-ray
_diffrn_radiation_type MoK\a
_diffrn_radiation_wavelength 0.71073
_diffrn_reflns_av_R_equivalents 0.049
_diffrn_reflns_limit_h_max 41
_diffrn_reflns_limit_h_min -41
_diffrn_reflns_limit_k_max 20
_diffrn_reflns_limit_k_min -20
_diffrn_reflns_limit_l_max 36
_diffrn_reflns_limit_l_min -36
_diffrn_reflns_number 513654
_diffrn_reflns_theta_full 25.242
_diffrn_reflns_theta_max 57.882
_diffrn_reflns_theta_min 1.268
_diffrn_source 'sealed x-ray tube'
_exptl_absorpt_coefficient_mu 0.491
_exptl_absorpt_correction_T_max 0.751
_exptl_absorpt_correction_T_min 0.674
_exptl_absorpt_correction_type multi-scan
_exptl_absorpt_process_details
;
SADABS-2008/1 - Bruker AXS area detector scaling and absorption correction
;
_exptl_crystal_colour colourless
_exptl_crystal_density_diffrn 1.605
_exptl_crystal_density_method 'not measured'
_exptl_crystal_description prism
_exptl_crystal_F_000 1056
_exptl_crystal_size_max 0.55
_exptl_crystal_size_mid 0.3
_exptl_crystal_size_min 0.2
_refine_diff_density_max 0.334
_refine_diff_density_min -0.536
_refine_diff_density_rms 0.071
_refine_ls_extinction_coef 0.57(4)
_refine_ls_extinction_expression
;
        Becker, P.J. & Coppens, P. (1974) Acta Cryst., A30, 129-153.
;
_refine_ls_extinction_method 'Becker-Coppens type 1 Lorentzian isotropic'
_refine_ls_goodness_of_fit_ref 1.989
_refine_ls_matrix_type full
_refine_ls_number_parameters 688
_refine_ls_number_reflns 25834
_refine_ls_number_restraints 0
_refine_ls_R_factor_all 0.0414
_refine_ls_R_factor_gt 0.0258
_refine_ls_shift/su_max 0.00004
_refine_ls_structure_factor_coef F
_refine_ls_weighting_details
;
        calc w1 = 1/[s^2^(Fo)]
;
_refine_ls_weighting_scheme calc
_refine_ls_wR_factor_ref 0.0370
_reflns_number_gt 25229
_reflns_number_total 29858
_reflns_threshold_expression 'I > 2\s(I)'
_cod_data_source_file cg401757z_si_002.cif
_cod_data_source_block form_III_xd
_cod_depositor_comments
;Adding full bibliography for
 ./tmp-cod-update-bibliographies-29779/cifs/4510049.cif.
;
_cod_database_code 4510049

loop_
_space_group_symop_operation_xyz
'x, y, z'
'-x, y+1/2, -z+1/2'
'-x, -y, -z'
'x, -y-1/2, z-1/2'

loop_
_atom_local_axes_atom_label
_atom_local_axes_atom0
_atom_local_axes_ax1
_atom_local_axes_atom1
_atom_local_axes_atom2
_atom_local_axes_ax2
S(11) C(111) X S(11) N(10) Y
S(12) C(11) X S(12) C(13) Y
S(21) C(211) X S(21) N(20) Y
S(22) C(21) X S(22) C(23) Y
O(11) S(11) Z O(11) N(10) Y
O(12) S(11) Z O(12) N(10) Y
O(21) S(21) Z O(21) N(20) Y
O(22) S(21) Z O(22) N(20) Y
N(10) C(11) X N(10) S(11) Y
N(11) C(114) Z N(11) C(113) Y
N(15) C(14) X N(15) C(11) Y
N(20) C(21) X N(20) S(21) Y
N(21) C(214) Z N(21) C(213) Y
N(25) C(24) X N(25) C(21) Y
C(11) N(15) X C(11) S(12) Y
C(13) S(12) X C(13) C(14) Y
C(14) C(13) X C(14) N(15) Y
C(111) C(116) X C(111) C(112) Y
C(112) C(111) X C(112) C(113) Y
C(113) C(112) X C(113) C(114) Y
C(114) C(113) X C(114) C(115) Y
C(115) C(114) X C(115) C(116) Y
C(116) C(115) X C(116) C(111) Y
C(21) N(25) X C(21) S(22) Y
C(23) S(22) X C(23) C(24) Y
C(24) C(23) X C(24) N(25) Y
C(211) C(216) X C(211) C(212) Y
C(212) C(211) X C(212) C(213) Y
C(213) C(212) X C(213) C(214) Y
C(214) C(213) X C(214) C(215) Y
C(215) C(214) X C(215) C(216) Y
C(216) C(215) X C(216) C(211) Y
H(11A) N(11) Z H(11A) H(11B) Y
H(11B) N(11) Z H(11B) H(11A) Y
H(13) C(13) Z H(13) C(14) Y
H(14) C(14) Z H(14) N(15) Y
H(15) N(15) Z H(15) C(11) Y
H(112) C(112) Z H(112) C(111) Y
H(113) C(113) Z H(113) C(112) Y
H(115) C(115) Z H(115) C(114) Y
H(116) C(116) Z H(116) C(115) Y
H(21A) N(21) Z H(21A) H(21B) Y
H(21B) N(21) Z H(21B) H(21A) Y
H(23) C(23) Z H(23) C(24) Y
H(24) C(24) Z H(24) N(25) Y
H(25) N(25) Z H(25) C(21) Y
H(212) C(212) Z H(212) C(211) Y
H(213) C(213) Z H(213) C(212) Y
H(215) C(215) Z H(215) C(214) Y
H(216) C(216) Z H(216) C(215) Y

loop_
_atom_rho_multipole_atom_label
_atom_rho_multipole_coeff_Pv
_atom_rho_multipole_coeff_P00
_atom_rho_multipole_coeff_P11
_atom_rho_multipole_coeff_P1-1
_atom_rho_multipole_coeff_P10
_atom_rho_multipole_coeff_P20
_atom_rho_multipole_coeff_P21
_atom_rho_multipole_coeff_P2-1
_atom_rho_multipole_coeff_P22
_atom_rho_multipole_coeff_P2-2
_atom_rho_multipole_coeff_P30
_atom_rho_multipole_coeff_P31
_atom_rho_multipole_coeff_P3-1
_atom_rho_multipole_coeff_P32
_atom_rho_multipole_coeff_P3-2
_atom_rho_multipole_coeff_P33
_atom_rho_multipole_coeff_P3-3
_atom_rho_multipole_coeff_P40
_atom_rho_multipole_coeff_P41
_atom_rho_multipole_coeff_P4-1
_atom_rho_multipole_coeff_P42
_atom_rho_multipole_coeff_P4-2
_atom_rho_multipole_coeff_P43
_atom_rho_multipole_coeff_P4-3
_atom_rho_multipole_coeff_P44
_atom_rho_multipole_coeff_P4-4
_atom_rho_multipole_kappa
_atom_rho_multipole_kappa_prime0
_atom_rho_multipole_kappa_prime1
_atom_rho_multipole_kappa_prime2
_atom_rho_multipole_kappa_prime3
_atom_rho_multipole_kappa_prime4
S(11) 6.10(5) 0 0.000(12) -0.005(13) -0.013(12) 0.003(18) 0.029(16) -0.045(14) -0.085(18) 0.054(14) 0.14(2) -0.425(18) -0.54(2) 0.087(18) -0.013(18) 0.373(17) -0.122(17) 0.15(3) -0.01(3) -0.04(3) -0.08(3) 0.27(3) -0.07(3) 0.00(3) 0.19(3) 0.13(2) 0.977971 1.037823 1.037823 1.037823 1.037823 1.037823
S(12) 6.11(5) 0 -0.052(13) -0.031(16) -0.009(16) 0.07(2) -0.043(18) -0.006(16) -0.131(18) 0.139(15) 0.02(2) -0.041(18) -0.078(19) -0.004(18) -0.003(19) 0.145(18) -0.148(18) 0.06(3) 0.01(3) -0.03(3) -0.02(3) 0.01(2) 0.02(3) 0.02(2) 0.14(2) 0.01(3) 1.015168 1.060682 1.060682 1.060682 1.060682 1.060682
S(21) 6.10(5) 0 0.000(12) -0.005(13) -0.013(12) 0.003(18) 0.029(16) -0.045(14) -0.085(18) 0.054(14) 0.14(2) -0.425(18) -0.54(2) 0.087(18) -0.013(18) 0.373(17) -0.122(17) 0.15(3) -0.01(3) -0.04(3) -0.08(3) 0.27(3) -0.07(3) 0.00(3) 0.19(3) 0.13(2) 0.977971 1.037823 1.037823 1.037823 1.037823 1.037823
S(22) 6.11(5) 0 -0.052(13) -0.031(16) -0.009(16) 0.07(2) -0.043(18) -0.006(16) -0.131(18) 0.139(15) 0.02(2) -0.041(18) -0.078(19) -0.004(18) -0.003(19) 0.145(18) -0.148(18) 0.06(3) 0.01(3) -0.03(3) -0.02(3) 0.01(2) 0.02(3) 0.02(2) 0.14(2) 0.01(3) 1.015168 1.060682 1.060682 1.060682 1.060682 1.060682
O(11) 6.19(2) 0 -0.007(9) -0.019(9) -0.075(9) -0.031(8) 0.040(8) 0.028(8) -0.037(9) 0.032(8) 0.007(7) 0.000(7) -0.002(7) 0.006(7) 0.003(7) -0.008(7) 0.012(7) 0 0 0 0 0 0 0 0 0 0.985571 1.061444 1.061444 1.061444 1.061444 1.061444
O(12) 6.15(2) 0 0.026(9) -0.006(8) -0.073(8) -0.067(8) 0.002(9) 0.054(8) -0.031(9) -0.013(9) 0.008(7) 0.008(7) 0.003(7) 0.004(7) 0.004(7) -0.004(7) -0.004(7) 0 0 0 0 0 0 0 0 0 0.985571 1.061444 1.061444 1.061444 1.061444 1.061444
O(21) 6.19(2) 0 -0.007(9) -0.019(9) -0.075(9) -0.031(8) 0.040(8) 0.028(8) -0.037(9) 0.032(8) 0.007(7) 0.000(7) -0.002(7) 0.006(7) 0.003(7) -0.008(7) 0.012(7) 0 0 0 0 0 0 0 0 0 0.985571 1.061444 1.061444 1.061444 1.061444 1.061444
O(22) 6.15(2) 0 0.026(9) -0.006(8) -0.073(8) -0.067(8) 0.002(9) 0.054(8) -0.031(9) -0.013(9) 0.008(7) 0.008(7) 0.003(7) 0.004(7) 0.004(7) -0.004(7) -0.004(7) 0 0 0 0 0 0 0 0 0 0.985571 1.061444 1.061444 1.061444 1.061444 1.061444
N(10) 5.00(3) 0 -0.061(10) -0.118(10) -0.010(10) 0.012(9) -0.004(9) 0.023(9) 0.003(8) -0.007(9) 0.011(10) -0.010(9) 0.001(9) 0.005(9) 0.002(9) 0.061(8) -0.015(9) 0 0 0 0 0 0 0 0 0 0.989398 1.017301 1.017301 1.017301 1.017301 1.017301
N(11) 4.97(3) 0 0.072(10) 0.041(10) -0.017(10) -0.043(10) -0.007(9) -0.038(9) 0.038(9) -0.025(9) 0.138(10) 0.015(9) 0.001(10) 0.051(9) 0.015(9) 0.048(9) 0.057(9) 0 0 0 0 0 0 0 0 0 0.993606 0.982218 0.982218 0.982218 0.982218 0.982218
N(15) 5.13(3) 0 -0.007(11) -0.013(12) -0.012(10) -0.063(10) 0.011(9) 0.011(9) -0.014(10) -0.008(10) 0.015(11) -0.017(10) 0.003(10) 0.002(10) -0.011(10) 0.196(10) -0.039(10) 0 0 0 0 0 0 0 0 0 0.991461 0.946778 0.946778 0.946778 0.946778 0.946778
N(20) 5.00(3) 0 -0.061(10) -0.118(10) -0.010(10) 0.012(9) -0.004(9) 0.023(9) 0.003(8) -0.007(9) 0.011(10) -0.010(9) 0.001(9) 0.005(9) 0.002(9) 0.061(8) -0.015(9) 0 0 0 0 0 0 0 0 0 0.989398 1.017301 1.017301 1.017301 1.017301 1.017301
N(21) 4.97(3) 0 0.072(10) 0.041(10) -0.017(10) -0.043(10) -0.007(9) -0.038(9) 0.038(9) -0.025(9) 0.138(10) 0.015(9) 0.001(10) 0.051(9) 0.015(9) 0.048(9) 0.057(9) 0 0 0 0 0 0 0 0 0 0.993606 0.982218 0.982218 0.982218 0.982218 0.982218
N(25) 5.13(3) 0 -0.007(11) -0.013(12) -0.012(10) -0.063(10) 0.011(9) 0.011(9) -0.014(10) -0.008(10) 0.015(11) -0.017(10) 0.003(10) 0.002(10) -0.011(10) 0.196(10) -0.039(10) 0 0 0 0 0 0 0 0 0 0.991461 0.946778 0.946778 0.946778 0.946778 0.946778
C(11) 4.00(4) 0 -0.027(15) -0.056(13) 0.012(14) -0.231(12) -0.015(11) 0.016(12) 0.055(12) 0.114(12) 0.013(14) -0.035(13) 0.029(14) 0.000(14) -0.006(13) 0.316(14) -0.082(14) 0 0 0 0 0 0 0 0 0 0.999244 0.970705 0.970705 0.970705 0.970705 0.970705
C(13) 4.19(5) 0 -0.014(16) 0.048(17) 0.009(15) -0.139(15) 0.014(14) -0.029(13) -0.042(14) -0.007(13) 0.017(17) 0.019(16) 0.012(16) 0.021(15) 0.025(15) 0.192(15) -0.058(15) 0 0 0 0 0 0 0 0 0 0.9926 1.015567 1.015567 1.015567 1.015567 1.015567
C(14) 4.05(5) 0 0.063(16) -0.048(15) 0.003(14) -0.174(14) 0.038(13) 0.006(12) 0.017(13) 0.113(14) -0.025(15) 0.055(15) 0.019(14) 0.020(14) -0.013(14) 0.260(15) -0.043(15) 0 0 0 0 0 0 0 0 0 0.993507 1.003613 1.003613 1.003613 1.003613 1.003613
C(111) 4.02(4) 0 0.022(14) 0.065(14) 0.030(13) -0.071(12) 0.036(11) -0.025(11) 0.026(12) -0.105(12) 0.004(14) -0.010(13) -0.018(13) -0.018(13) 0.013(13) 0.238(13) -0.018(14) 0 0 0 0 0 0 0 0 0 1.000611 0.990251 0.990251 0.990251 0.990251 0.990251
C(112) 4.19(4) 0 0.007(14) -0.001(14) -0.001(13) -0.167(12) 0.045(12) 0.031(12) 0.009(12) -0.032(12) 0.011(14) 0.029(13) 0.010(13) 0.004(13) 0.008(13) 0.239(13) -0.007(13) 0 0 0 0 0 0 0 0 0 0.993318 0.988652 0.988652 0.988652 0.988652 0.988652
C(113) 4.29(4) 0 0.014(15) -0.002(13) 0.014(13) -0.148(12) -0.006(11) 0.061(11) 0.015(12) 0.008(12) 0.012(14) 0.026(13) 0.009(13) -0.018(13) -0.024(13) 0.252(13) -0.010(13) 0 0 0 0 0 0 0 0 0 0.993318 0.988652 0.988652 0.988652 0.988652 0.988652
C(114) 4.11(4) 0 0.012(14) 0.066(14) -0.006(13) -0.164(12) -0.044(11) 0.029(12) -0.007(12) -0.054(12) 0.003(14) 0.020(12) 0.021(13) -0.019(14) -0.021(13) 0.274(14) 0.014(14) 0 0 0 0 0 0 0 0 0 0.997394 0.9784 0.9784 0.9784 0.9784 0.9784
C(115) 4.12(4) 0 -0.022(14) 0.012(14) -0.006(14) -0.124(13) -0.047(12) -0.028(11) 0.008(12) 0.003(12) 0.012(14) 0.015(13) 0.043(13) -0.009(13) -0.006(13) 0.235(13) -0.014(13) 0 0 0 0 0 0 0 0 0 0.993318 0.988652 0.988652 0.988652 0.988652 0.988652
C(116) 4.17(4) 0 0.017(14) 0.005(13) -0.007(13) -0.164(12) 0.006(11) -0.048(11) 0.002(12) 0.009(11) -0.011(14) -0.006(13) 0.014(13) -0.004(13) -0.005(13) 0.259(13) -0.024(13) 0 0 0 0 0 0 0 0 0 0.993318 0.988652 0.988652 0.988652 0.988652 0.988652
C(21) 4.00(4) 0 -0.027(15) -0.056(13) 0.012(14) -0.231(12) -0.015(11) 0.016(12) 0.055(12) 0.114(12) 0.013(14) -0.035(13) 0.029(14) 0.000(14) -0.006(13) 0.316(14) -0.082(14) 0 0 0 0 0 0 0 0 0 0.999244 0.970705 0.970705 0.970705 0.970705 0.970705
C(23) 4.19(5) 0 -0.014(16) 0.048(17) 0.009(15) -0.139(15) 0.014(14) -0.029(13) -0.042(14) -0.007(13) 0.017(17) 0.019(16) 0.012(16) 0.021(15) 0.025(15) 0.192(15) -0.058(15) 0 0 0 0 0 0 0 0 0 0.9926 1.015567 1.015567 1.015567 1.015567 1.015567
C(24) 4.05(5) 0 0.063(16) -0.048(15) 0.003(14) -0.174(14) 0.038(13) 0.006(12) 0.017(13) 0.113(14) -0.025(15) 0.055(15) 0.019(14) 0.020(14) -0.013(14) 0.260(15) -0.043(15) 0 0 0 0 0 0 0 0 0 0.993507 1.003613 1.003613 1.003613 1.003613 1.003613
C(211) 4.02(4) 0 0.022(14) 0.065(14) 0.030(13) -0.071(12) 0.036(11) -0.025(11) 0.026(12) -0.105(12) 0.004(14) -0.010(13) -0.018(13) -0.018(13) 0.013(13) 0.238(13) -0.018(14) 0 0 0 0 0 0 0 0 0 1.000611 0.990251 0.990251 0.990251 0.990251 0.990251
C(212) 4.19(4) 0 0.007(14) -0.001(14) -0.001(13) -0.167(12) 0.045(12) 0.031(12) 0.009(12) -0.032(12) 0.011(14) 0.029(13) 0.010(13) 0.004(13) 0.008(13) 0.239(13) -0.007(13) 0 0 0 0 0 0 0 0 0 0.993318 0.988652 0.988652 0.988652 0.988652 0.988652
C(213) 4.29(4) 0 0.014(15) -0.002(13) 0.014(13) -0.148(12) -0.006(11) 0.061(11) 0.015(12) 0.008(12) 0.012(14) 0.026(13) 0.009(13) -0.018(13) -0.024(13) 0.252(13) -0.010(13) 0 0 0 0 0 0 0 0 0 0.993318 0.988652 0.988652 0.988652 0.988652 0.988652
C(214) 4.11(4) 0 0.012(14) 0.066(14) -0.006(13) -0.164(12) -0.044(11) 0.029(12) -0.007(12) -0.054(12) 0.003(14) 0.020(12) 0.021(13) -0.019(14) -0.021(13) 0.274(14) 0.014(14) 0 0 0 0 0 0 0 0 0 0.997394 0.9784 0.9784 0.9784 0.9784 0.9784
C(215) 4.12(4) 0 -0.022(14) 0.012(14) -0.006(14) -0.124(13) -0.047(12) -0.028(11) 0.008(12) 0.003(12) 0.012(14) 0.015(13) 0.043(13) -0.009(13) -0.006(13) 0.235(13) -0.014(13) 0 0 0 0 0 0 0 0 0 0.993318 0.988652 0.988652 0.988652 0.988652 0.988652
C(216) 4.17(4) 0 0.017(14) 0.005(13) -0.007(13) -0.164(12) 0.006(11) -0.048(11) 0.002(12) 0.009(11) -0.011(14) -0.006(13) 0.014(13) -0.004(13) -0.005(13) 0.259(13) -0.024(13) 0 0 0 0 0 0 0 0 0 0.993318 0.988652 0.988652 0.988652 0.988652 0.988652
H(11A) 0.775(14) 0 -0.007(10) -0.010(9) 0.222(11) 0.120(16) 0 0 0 0 0 0 0 0 0 0 0 0 0 0 0 0 0 0 0 0 1.2131 1.2131 1.2131 1.2131 1.2131 1.2131
H(11B) 0.775(14) 0 -0.007(10) -0.010(9) 0.222(11) 0.120(16) 0 0 0 0 0 0 0 0 0 0 0 0 0 0 0 0 0 0 0 0 1.2131 1.2131 1.2131 1.2131 1.2131 1.2131
H(13) 0.85(3) 0 0.029(19) -0.030(17) 0.144(19) 0.07(3) 0 0 0 0 0 0 0 0 0 0 0 0 0 0 0 0 0 0 0 0 1.187413 1.187413 1.187413 1.187413 1.187413 1.187413
H(14) 0.79(2) 0 -0.019(16) -0.058(15) 0.167(18) 0.06(3) 0 0 0 0 0 0 0 0 0 0 0 0 0 0 0 0 0 0 0 0 1.187413 1.187413 1.187413 1.187413 1.187413 1.187413
H(15) 0.631(19) 0 -0.032(14) -0.019(14) 0.165(15) 0.09(2) 0 0 0 0 0 0 0 0 0 0 0 0 0 0 0 0 0 0 0 0 1.2131 1.2131 1.2131 1.2131 1.2131 1.2131
H(112) 0.843(11) 0 -0.006(7) -0.014(7) 0.149(8) 0.036(11) 0 0 0 0 0 0 0 0 0 0 0 0 0 0 0 0 0 0 0 0 1.198928 1.198928 1.198928 1.198928 1.198928 1.198928
H(113) 0.843(11) 0 -0.006(7) -0.014(7) 0.149(8) 0.036(11) 0 0 0 0 0 0 0 0 0 0 0 0 0 0 0 0 0 0 0 0 1.198928 1.198928 1.198928 1.198928 1.198928 1.198928
H(115) 0.843(11) 0 -0.006(7) -0.014(7) 0.149(8) 0.036(11) 0 0 0 0 0 0 0 0 0 0 0 0 0 0 0 0 0 0 0 0 1.198928 1.198928 1.198928 1.198928 1.198928 1.198928
H(116) 0.843(11) 0 -0.006(7) -0.014(7) 0.149(8) 0.036(11) 0 0 0 0 0 0 0 0 0 0 0 0 0 0 0 0 0 0 0 0 1.198928 1.198928 1.198928 1.198928 1.198928 1.198928
H(21A) 0.775(14) 0 -0.007(10) -0.010(9) 0.222(11) 0.120(16) 0 0 0 0 0 0 0 0 0 0 0 0 0 0 0 0 0 0 0 0 1.2131 1.2131 1.2131 1.2131 1.2131 1.2131
H(21B) 0.775(14) 0 -0.007(10) -0.010(9) 0.222(11) 0.120(16) 0 0 0 0 0 0 0 0 0 0 0 0 0 0 0 0 0 0 0 0 1.2131 1.2131 1.2131 1.2131 1.2131 1.2131
H(23) 0.85(3) 0 0.029(19) -0.030(17) 0.144(19) 0.07(3) 0 0 0 0 0 0 0 0 0 0 0 0 0 0 0 0 0 0 0 0 1.187413 1.187413 1.187413 1.187413 1.187413 1.187413
H(24) 0.79(2) 0 -0.019(16) -0.058(15) 0.167(18) 0.06(3) 0 0 0 0 0 0 0 0 0 0 0 0 0 0 0 0 0 0 0 0 1.187413 1.187413 1.187413 1.187413 1.187413 1.187413
H(25) 0.631(19) 0 -0.032(14) -0.019(14) 0.165(15) 0.09(2) 0 0 0 0 0 0 0 0 0 0 0 0 0 0 0 0 0 0 0 0 1.2131 1.2131 1.2131 1.2131 1.2131 1.2131
H(212) 0.843(11) 0 -0.006(7) -0.014(7) 0.149(8) 0.036(11) 0 0 0 0 0 0 0 0 0 0 0 0 0 0 0 0 0 0 0 0 1.198928 1.198928 1.198928 1.198928 1.198928 1.198928
H(213) 0.843(11) 0 -0.006(7) -0.014(7) 0.149(8) 0.036(11) 0 0 0 0 0 0 0 0 0 0 0 0 0 0 0 0 0 0 0 0 1.198928 1.198928 1.198928 1.198928 1.198928 1.198928
H(215) 0.843(11) 0 -0.006(7) -0.014(7) 0.149(8) 0.036(11) 0 0 0 0 0 0 0 0 0 0 0 0 0 0 0 0 0 0 0 0 1.198928 1.198928 1.198928 1.198928 1.198928 1.198928
H(216) 0.843(11) 0 -0.006(7) -0.014(7) 0.149(8) 0.036(11) 0 0 0 0 0 0 0 0 0 0 0 0 0 0 0 0 0 0 0 0 1.198928 1.198928 1.198928 1.198928 1.198928 1.198928

loop_
_atom_site_label
_atom_site_type_symbol
_atom_site_fract_x
_atom_site_fract_y
_atom_site_fract_z
_atom_site_U_iso_or_equiv
_atom_site_adp_type
_atom_site_occupancy
_atom_site_symmetry_multiplicity
S(11) S 0.615552(15) 0.40092(3) 0.941823(16) 0.01 Uani 1 4
S(12) S 0.64383(2) 0.17590(4) 1.12367(2) 0.019 Uani 1 4
S(21) S 0.893747(15) 0.88014(3) 0.817739(16) 0.011 Uani 1 4
S(22) S 0.86136(3) 0.64836(4) 0.63890(2) 0.019 Uani 1 4
O(11) O 0.62201(2) 0.47933(4) 1.02736(2) 0.014 Uani 1 4
O(12) O 0.567543(19) 0.48165(4) 0.85522(2) 0.014 Uani 1 4
O(21) O 0.88821(2) 0.94969(4) 0.73009(2) 0.014 Uani 1 4
O(22) O 0.94285(2) 0.96254(4) 0.90254(2) 0.015 Uani 1 4
N(10) N 0.578242(18) 0.22724(3) 0.930639(19) 0.012 Uani 1 4
N(11) N 0.958139(17) 0.30461(3) 0.95170(2) 0.012 Uani 1 4
N(15) N 0.587744(19) -0.02360(3) 0.99261(2) 0.012 Uani 1 4
N(20) N 0.928221(17) 0.70281(3) 0.831411(18) 0.011 Uani 1 4
N(21) N 0.552315(18) 0.82534(4) 0.81789(2) 0.013 Uani 1 4
N(25) N 0.919775(18) 0.45112(3) 0.770536(19) 0.012 Uani 1 4
C(11) C 0.600316(18) 0.13240(4) 1.00426(2) 0.011 Uani 1 4
C(13) C 0.64377(3) -0.02266(5) 1.15211(3) 0.021 Uani 1 4
C(14) C 0.61157(2) -0.11145(4) 1.07404(3) 0.016 Uani 1 4
C(111) C 0.717414(17) 0.37590(3) 0.945928(18) 0.01 Uani 1 4
C(112) C 0.728847(18) 0.28742(4) 0.87561(2) 0.012 Uani 1 4
C(113) C 0.808534(19) 0.26613(4) 0.87758(2) 0.012 Uani 1 4
C(114) C 0.878006(17) 0.32992(3) 0.950627(18) 0.01 Uani 1 4
C(115) C 0.865536(17) 0.42063(4) 1.019644(19) 0.011 Uani 1 4
C(116) C 0.785441(17) 0.44280(4) 1.017580(18) 0.011 Uani 1 4
C(21) C 0.906460(18) 0.60689(3) 0.758261(19) 0.01 Uani 1 4
C(23) C 0.86045(3) 0.44954(5) 0.61147(3) 0.022 Uani 1 4
C(24) C 0.89438(3) 0.36175(4) 0.68957(2) 0.016 Uani 1 4
C(211) C 0.791607(18) 0.86410(3) 0.814183(18) 0.01 Uani 1 4
C(212) C 0.780307(19) 0.78945(4) 0.88900(2) 0.012 Uani 1 4
C(213) C 0.700935(19) 0.77805(4) 0.88930(2) 0.013 Uani 1 4
C(214) C 0.631754(18) 0.83897(3) 0.814702(19) 0.011 Uani 1 4
C(215) C 0.643960(18) 0.91537(4) 0.740865(19) 0.012 Uani 1 4
C(216) C 0.723835(18) 0.92731(4) 0.740599(19) 0.011 Uani 1 4
H(11A) H 1.002337 0.329373 1.016018 0.025 Uani 1 4
H(11B) H 0.967357 0.187419 0.93922 0.025 Uani 1 4
H(13) H 0.666642 -0.057722 1.224579 0.042 Uani 1 4
H(14) H 0.602765 -0.238825 1.066892 0.03 Uani 1 4
H(15) H 0.566829 -0.072267 0.924665 0.022 Uani 1 4
H(112) H 0.676067 0.235451 0.818166 0.026 Uani 1 4
H(113) H 0.816567 0.193876 0.823451 0.028 Uani 1 4
H(115) H 0.9194 0.469192 1.076308 0.024 Uani 1 4
H(116) H 0.778846 0.513673 1.072182 0.024 Uani 1 4
H(21A) H 0.506049 0.859767 0.757018 0.025 Uani 1 4
H(21B) H 0.543369 0.709578 0.832971 0.025 Uani 1 4
H(23) H 0.837453 0.408885 0.539877 0.043 Uani 1 4
H(24) H 0.904032 0.233744 0.699855 0.032 Uani 1 4
H(25) H 0.941242 0.403158 0.838082 0.022 Uani 1 4
H(212) H 0.832069 0.74028 0.947549 0.028 Uani 1 4
H(213) H 0.69584 0.72144 0.949928 0.026 Uani 1 4
H(215) H 0.59025 0.9603 0.683162 0.025 Uani 1 4
H(216) H 0.732357 0.98295 0.682252 0.024 Uani 1 4

loop_
_atom_site_aniso_label
_atom_site_aniso_U_11
_atom_site_aniso_U_22
_atom_site_aniso_U_33
_atom_site_aniso_U_23
_atom_site_aniso_U_13
_atom_site_aniso_U_12
S(11) 0.00932(7) 0.01087(8) 0.00921(7) -0.00045(5) 0.00148(5) -0.00086(5)
S(12) 0.02693(12) 0.01634(10) 0.01055(8) -0.00073(6) 0.00501(8) -0.00385(8)
S(21) 0.01029(7) 0.00978(8) 0.00927(7) -0.00004(5) 0.00125(5) 0.00050(5)
S(22) 0.02955(12) 0.01548(10) 0.00876(7) 0.00014(6) 0.00392(8) 0.00343(8)
O(11) 0.01427(9) 0.01514(10) 0.01340(9) -0.00458(8) 0.00502(8) -0.00114(8)
O(12) 0.01243(9) 0.01153(9) 0.01327(9) 0.00213(7) 0.00002(7) -0.00031(7)
O(21) 0.01498(9) 0.01367(10) 0.01420(9) 0.00456(8) 0.00532(8) 0.00112(8)
O(22) 0.01445(9) 0.01139(9) 0.01470(9) -0.00405(7) -0.00022(8) 0.00013(7)
N(10) 0.01296(8) 0.01088(8) 0.01070(7) 0.00003(6) 0.00295(7) -0.00285(7)
N(11) 0.01107(8) 0.01149(9) 0.01266(8) 0.00038(7) 0.00320(7) 0.00133(6)
N(15) 0.01460(9) 0.01055(8) 0.01260(8) 0.00017(6) 0.00571(7) -0.00102(7)
N(20) 0.01268(8) 0.00927(8) 0.00914(7) -0.00064(6) 0.00178(6) 0.00165(6)
N(21) 0.01164(8) 0.01228(9) 0.01326(8) 0.00142(7) 0.00365(7) 0.00031(7)
N(25) 0.01398(8) 0.00943(8) 0.01132(7) -0.00086(6) 0.00468(7) 0.00095(6)
C(11) 0.01207(8) 0.01078(9) 0.01083(8) 0.00012(6) 0.00450(7) -0.00139(7)
C(13) 0.03044(18) 0.01797(14) 0.01261(11) 0.00336(10) 0.00553(12) -0.00259(13)
C(14) 0.01995(13) 0.01290(11) 0.01562(11) 0.00282(8) 0.00669(10) -0.00072(9)
C(111) 0.01001(8) 0.01046(8) 0.00838(7) -0.00099(6) 0.00183(6) -0.00114(6)
C(112) 0.01087(8) 0.01322(9) 0.00959(8) -0.00298(7) 0.00203(7) -0.00146(7)
C(113) 0.01180(9) 0.01256(9) 0.01049(8) -0.00266(7) 0.00299(7) -0.00060(7)
C(114) 0.01023(8) 0.00959(8) 0.00923(7) 0.00015(6) 0.00242(6) -0.00011(6)
C(115) 0.01001(8) 0.01158(9) 0.00908(7) -0.00122(6) 0.00181(6) -0.00118(6)
C(116) 0.01030(8) 0.01163(9) 0.00867(7) -0.00178(6) 0.00200(6) -0.00124(6)
C(21) 0.01190(8) 0.00959(8) 0.00916(7) -0.00063(6) 0.00346(6) 0.00080(6)
C(23) 0.03358(19) 0.01668(14) 0.01149(10) -0.00398(9) 0.00535(11) 0.00296(13)
C(24) 0.02112(13) 0.01194(11) 0.01421(10) -0.00340(8) 0.00629(9) 0.00090(9)
C(211) 0.01085(8) 0.01041(8) 0.00840(7) 0.00114(6) 0.00198(6) 0.00146(6)
C(212) 0.01174(9) 0.01426(10) 0.00984(8) 0.00358(7) 0.00246(7) 0.00226(7)
C(213) 0.01215(9) 0.01385(10) 0.01075(8) 0.00376(7) 0.00327(7) 0.00181(7)
C(214) 0.01124(8) 0.01027(8) 0.00964(7) 0.00090(6) 0.00274(6) 0.00103(6)
C(215) 0.01094(8) 0.01324(10) 0.00909(7) 0.00214(7) 0.00207(6) 0.00182(7)
C(216) 0.01132(8) 0.01292(9) 0.00858(7) 0.00230(6) 0.00236(6) 0.00179(7)
H(11A) 0.020258 0.029123 0.020978 -0.006461 0.003457 0.002417
H(11B) 0.022927 0.016924 0.034026 -0.003979 0.011354 0.002281
H(13) 0.060618 0.036399 0.021454 0.007455 0.009059 -0.002454
H(14) 0.042538 0.016236 0.028212 0.003153 0.009688 -0.004613
H(15) 0.027177 0.016355 0.021037 -0.000425 0.00939 -0.002956
H(112) 0.014851 0.03316 0.023545 -0.016389 0.00134 -0.003177
H(113) 0.025511 0.034597 0.022244 -0.009223 0.00661 0.001431
H(115) 0.018685 0.028358 0.021063 -0.005432 0.003406 -0.004146
H(116) 0.021949 0.031469 0.020298 -0.010856 0.009807 -0.000949
H(21A) 0.016866 0.033458 0.023273 0.004233 0.004885 0.001856
H(21B) 0.025137 0.019152 0.031637 0.005372 0.011073 -0.005888
H(23) 0.059377 0.045486 0.01671 -0.009011 0.006806 0.008792
H(24) 0.04122 0.0182 0.03145 -0.006452 0.009152 0.002068
H(25) 0.026191 0.022254 0.01433 0.002346 0.004043 0.004873
H(212) 0.02274 0.031979 0.023222 0.012657 0.002156 0.00705
H(213) 0.024559 0.032438 0.021751 0.011203 0.011277 0.004839
H(215) 0.017121 0.028953 0.023111 0.008713 0.000796 0.003624
H(216) 0.023241 0.032446 0.017832 0.008279 0.010155 0.001754

loop_
_geom_angle_atom_site_label_1
_geom_angle_atom_site_label_2
_geom_angle_atom_site_label_3
_geom_angle
_geom_angle_site_symmetry_1
_geom_angle_site_symmetry_2
_geom_angle_site_symmetry_3
_geom_angle_publ_flag
O(11) S(11) O(12) 116.26(3) 1_555 1_555 1_555 yes
O(11) S(11) N(10) 114.14(2) 1_555 1_555 1_555 yes
O(11) S(11) C(111) 107.55(2) 1_555 1_555 1_555 yes
O(12) S(11) N(10) 105.78(2) 1_555 1_555 1_555 yes
O(12) S(11) C(111) 107.60(2) 1_555 1_555 1_555 yes
N(10) S(11) C(111) 104.76(2) 1_555 1_555 1_555 yes
C(11) S(12) C(13) 91.20(2) 1_555 1_555 1_555 yes
O(21) S(21) O(22) 117.21(3) 1_555 1_555 1_555 yes
O(21) S(21) N(20) 113.07(2) 1_555 1_555 1_555 yes
O(21) S(21) C(211) 107.55(2) 1_555 1_555 1_555 yes
O(22) S(21) N(20) 105.99(2) 1_555 1_555 1_555 yes
O(22) S(21) C(211) 107.54(2) 1_555 1_555 1_555 yes
N(20) S(21) C(211) 104.66(2) 1_555 1_555 1_555 yes
C(21) S(22) C(23) 91.20(2) 1_555 1_555 1_555 yes
S(11) N(10) C(11) 119.87(2) 1_555 1_555 1_555 yes
C(114) N(11) H(11A) 110.57(3) 1_555 1_555 1_555 yes
C(114) N(11) H(11B) 111.64(3) 1_555 1_555 1_555 yes
H(11A) N(11) H(11B) 105.52(2) 1_555 1_555 1_555 yes
C(11) N(15) C(14) 115.66(3) 1_555 1_555 1_555 yes
C(11) N(15) H(15) 119.69(3) 1_555 1_555 1_555 yes
C(14) N(15) H(15) 124.34(3) 1_555 1_555 1_555 yes
S(21) N(20) C(21) 119.66(2) 1_555 1_555 1_555 yes
C(214) N(21) H(21A) 112.35(3) 1_555 1_555 1_555 yes
C(214) N(21) H(21B) 108.75(3) 1_555 1_555 1_555 yes
H(21A) N(21) H(21B) 110.32(3) 1_555 1_555 1_555 yes
C(21) N(25) C(24) 115.73(3) 1_555 1_555 1_555 yes
C(21) N(25) H(25) 119.95(3) 1_555 1_555 1_555 yes
C(24) N(25) H(25) 123.89(3) 1_555 1_555 1_555 yes
S(12) C(11) N(10) 130.21(3) 1_555 1_555 1_555 yes
S(12) C(11) N(15) 109.41(2) 1_555 1_555 1_555 yes
N(10) C(11) N(15) 120.35(3) 1_555 1_555 1_555 yes
S(12) C(13) C(14) 110.76(3) 1_555 1_555 1_555 yes
S(12) C(13) H(13) 119.64(4) 1_555 1_555 1_555 yes
C(14) C(13) H(13) 129.59(4) 1_555 1_555 1_555 yes
N(15) C(14) C(13) 112.97(3) 1_555 1_555 1_555 yes
N(15) C(14) H(14) 117.42(3) 1_555 1_555 1_555 yes
C(13) C(14) H(14) 129.61(3) 1_555 1_555 1_555 yes
S(11) C(111) C(112) 118.73(2) 1_555 1_555 1_555 yes
S(11) C(111) C(116) 120.88(2) 1_555 1_555 1_555 yes
C(112) C(111) C(116) 120.39(3) 1_555 1_555 1_555 yes
C(111) C(112) C(113) 119.66(2) 1_555 1_555 1_555 yes
C(111) C(112) H(112) 121.44(3) 1_555 1_555 1_555 yes
C(113) C(112) H(112) 118.89(3) 1_555 1_555 1_555 yes
C(112) C(113) C(114) 120.60(3) 1_555 1_555 1_555 yes
C(112) C(113) H(113) 118.74(3) 1_555 1_555 1_555 yes
C(114) C(113) H(113) 120.59(3) 1_555 1_555 1_555 yes
N(11) C(114) C(113) 119.45(3) 1_555 1_555 1_555 yes
N(11) C(114) C(115) 121.41(2) 1_555 1_555 1_555 yes
C(113) C(114) C(115) 119.12(3) 1_555 1_555 1_555 yes
C(114) C(115) C(116) 120.35(2) 1_555 1_555 1_555 yes
C(114) C(115) H(115) 118.97(3) 1_555 1_555 1_555 yes
C(116) C(115) H(115) 120.63(3) 1_555 1_555 1_555 yes
C(111) C(116) C(115) 119.84(3) 1_555 1_555 1_555 yes
C(111) C(116) H(116) 122.41(3) 1_555 1_555 1_555 yes
C(115) C(116) H(116) 117.74(2) 1_555 1_555 1_555 yes
S(22) C(21) N(20) 130.18(3) 1_555 1_555 1_555 yes
S(22) C(21) N(25) 109.35(2) 1_555 1_555 1_555 yes
N(20) C(21) N(25) 120.46(3) 1_555 1_555 1_555 yes
S(22) C(23) C(24) 110.98(3) 1_555 1_555 1_555 yes
S(22) C(23) H(23) 121.73(4) 1_555 1_555 1_555 yes
C(24) C(23) H(23) 127.24(4) 1_555 1_555 1_555 yes
N(25) C(24) C(23) 112.71(3) 1_555 1_555 1_555 yes
N(25) C(24) H(24) 115.61(3) 1_555 1_555 1_555 yes
C(23) C(24) H(24) 131.67(3) 1_555 1_555 1_555 yes
S(21) C(211) C(212) 118.18(2) 1_555 1_555 1_555 yes
S(21) C(211) C(216) 121.40(2) 1_555 1_555 1_555 yes
C(212) C(211) C(216) 120.40(3) 1_555 1_555 1_555 yes
C(211) C(212) C(213) 119.58(3) 1_555 1_555 1_555 yes
C(211) C(212) H(212) 121.93(3) 1_555 1_555 1_555 yes
C(213) C(212) H(212) 118.49(3) 1_555 1_555 1_555 yes
C(212) C(213) C(214) 120.63(3) 1_555 1_555 1_555 yes
C(212) C(213) H(213) 116.58(3) 1_555 1_555 1_555 yes
C(214) C(213) H(213) 122.79(3) 1_555 1_555 1_555 yes
N(21) C(214) C(213) 118.81(3) 1_555 1_555 1_555 yes
N(21) C(214) C(215) 121.88(3) 1_555 1_555 1_555 yes
C(213) C(214) C(215) 119.28(3) 1_555 1_555 1_555 yes
C(214) C(215) C(216) 120.14(2) 1_555 1_555 1_555 yes
C(214) C(215) H(215) 118.80(3) 1_555 1_555 1_555 yes
C(216) C(215) H(215) 121.02(3) 1_555 1_555 1_555 yes
C(211) C(216) C(215) 119.96(3) 1_555 1_555 1_555 yes
C(211) C(216) H(216) 120.42(3) 1_555 1_555 1_555 yes
C(215) C(216) H(216) 119.60(2) 1_555 1_555 1_555 yes

loop_
_geom_bond_atom_site_label_1
_geom_bond_atom_site_label_2
_geom_bond_distance
_geom_bond_site_symmetry_1
_geom_bond_site_symmetry_2
_geom_bond_publ_flag
S(11) O(11) 1.4483(4) 1_555 1_555 yes
S(11) O(12) 1.4497(4) 1_555 1_555 yes
S(11) N(10) 1.5937(4) 1_555 1_555 yes
S(11) C(111) 1.7634(4) 1_555 1_555 yes
S(12) C(11) 1.7461(4) 1_555 1_555 yes
S(12) C(13) 1.7427(6) 1_555 1_555 yes
S(21) O(21) 1.4496(4) 1_555 1_555 yes
S(21) O(22) 1.4415(4) 1_555 1_555 yes
S(21) N(20) 1.6044(4) 1_555 1_555 yes
S(21) C(211) 1.7637(4) 1_555 1_555 yes
S(22) C(21) 1.7429(4) 1_555 1_555 yes
S(22) C(23) 1.7395(6) 1_555 1_555 yes
N(10) C(11) 1.3260(4) 1_555 1_555 yes
N(11) C(114) 1.4059(4) 1_555 1_555 yes
N(11) H(11A) 1.0180(3) 1_555 1_555 yes
N(11) H(11B) 1.0380(3) 1_555 1_555 yes
N(15) C(11) 1.3434(4) 1_555 1_555 yes
N(15) C(14) 1.3841(4) 1_555 1_555 yes
N(15) H(15) 1.0560(3) 1_555 1_555 yes
N(20) C(21) 1.3264(4) 1_555 1_555 yes
N(21) C(214) 1.4082(4) 1_555 1_555 yes
N(21) H(21A) 1.0180(3) 1_555 1_555 yes
N(21) H(21B) 1.0360(3) 1_555 1_555 yes
N(25) C(21) 1.3436(4) 1_555 1_555 yes
N(25) C(24) 1.3843(4) 1_555 1_555 yes
N(25) H(25) 1.0480(3) 1_555 1_555 yes
C(13) C(14) 1.3495(6) 1_555 1_555 yes
C(13) H(13) 1.0780(4) 1_555 1_555 yes
C(14) H(14) 1.0920(4) 1_555 1_555 yes
C(111) C(112) 1.3997(4) 1_555 1_555 yes
C(111) C(116) 1.3933(4) 1_555 1_555 yes
C(112) C(113) 1.3883(4) 1_555 1_555 yes
C(112) H(112) 1.0950(3) 1_555 1_555 yes
C(113) C(114) 1.4067(4) 1_555 1_555 yes
C(113) H(113) 1.0910(3) 1_555 1_555 yes
C(114) C(115) 1.4014(4) 1_555 1_555 yes
C(115) C(116) 1.3957(4) 1_555 1_555 yes
C(115) H(115) 1.0880(3) 1_555 1_555 yes
C(116) H(116) 1.0800(3) 1_555 1_555 yes
C(23) C(24) 1.3475(6) 1_555 1_555 yes
C(23) H(23) 1.0800(4) 1_555 1_555 yes
C(24) H(24) 1.1020(4) 1_555 1_555 yes
C(211) C(212) 1.4004(4) 1_555 1_555 yes
C(211) C(216) 1.3929(4) 1_555 1_555 yes
C(212) C(213) 1.3876(5) 1_555 1_555 yes
C(212) H(212) 1.0850(3) 1_555 1_555 yes
C(213) C(214) 1.4064(4) 1_555 1_555 yes
C(213) H(213) 1.0890(3) 1_555 1_555 yes
C(214) C(215) 1.4012(4) 1_555 1_555 yes
C(215) C(216) 1.3965(4) 1_555 1_555 yes
C(215) H(215) 1.0830(3) 1_555 1_555 yes
C(216) H(216) 1.0800(3) 1_555 1_555 yes

loop_
_geom_torsion_atom_site_label_1
_geom_torsion_atom_site_label_2
_geom_torsion_atom_site_label_3
_geom_torsion_atom_site_label_4
_geom_torsion
_geom_torsion_site_symmetry_1
_geom_torsion_site_symmetry_2
_geom_torsion_site_symmetry_3
_geom_torsion_site_symmetry_4
_geom_torsion_publ_flag
O(11) S(11) N(10) C(11) -40.04(3) 1_555 1_555 1_555 1_555 yes
O(11) S(11) C(111) C(112) 173.19(3) 1_555 1_555 1_555 1_555 yes
O(11) S(11) C(111) C(116) -6.86(3) 1_555 1_555 1_555 1_555 yes
O(12) S(11) N(10) C(11) -169.13(3) 1_555 1_555 1_555 1_555 yes
O(12) S(11) C(111) C(112) -60.84(3) 1_555 1_555 1_555 1_555 yes
O(12) S(11) C(111) C(116) 119.10(3) 1_555 1_555 1_555 1_555 yes
C(111) S(11) N(10) C(11) 77.34(3) 1_555 1_555 1_555 1_555 yes
N(10) S(11) C(111) C(112) 51.40(3) 1_555 1_555 1_555 1_555 yes
N(10) S(11) C(111) C(116) -128.66(3) 1_555 1_555 1_555 1_555 yes
C(13) S(12) C(11) N(10) 178.71(4) 1_555 1_555 1_555 1_555 yes
C(13) S(12) C(11) N(15) 0.59(3) 1_555 1_555 1_555 1_555 yes
C(11) S(12) C(13) C(14) -0.59(3) 1_555 1_555 1_555 1_555 yes
C(11) S(12) C(13) H(13) -179.50(4) 1_555 1_555 1_555 1_555 yes
O(21) S(21) N(20) C(21) -37.08(3) 1_555 1_555 1_555 1_555 yes
O(21) S(21) C(211) C(212) 175.57(3) 1_555 1_555 1_555 1_555 yes
O(21) S(21) C(211) C(216) -6.17(3) 1_555 1_555 1_555 1_555 yes
O(22) S(21) N(20) C(21) -166.80(3) 1_555 1_555 1_555 1_555 yes
O(22) S(21) C(211) C(212) -57.35(3) 1_555 1_555 1_555 1_555 yes
O(22) S(21) C(211) C(216) 120.91(3) 1_555 1_555 1_555 1_555 yes
C(211) S(21) N(20) C(21) 79.68(3) 1_555 1_555 1_555 1_555 yes
N(20) S(21) C(211) C(212) 55.06(3) 1_555 1_555 1_555 1_555 yes
N(20) S(21) C(211) C(216) -126.67(3) 1_555 1_555 1_555 1_555 yes
C(23) S(22) C(21) N(20) -179.63(4) 1_555 1_555 1_555 1_555 yes
C(23) S(22) C(21) N(25) 1.41(3) 1_555 1_555 1_555 1_555 yes
C(21) S(22) C(23) C(24) -1.32(3) 1_555 1_555 1_555 1_555 yes
C(21) S(22) C(23) H(23) -178.83(4) 1_555 1_555 1_555 1_555 yes
S(11) N(10) C(11) S(12) 19.53(3) 1_555 1_555 1_555 1_555 yes
S(11) N(10) C(11) N(15) -162.53(4) 1_555 1_555 1_555 1_555 yes
H(11A) N(11) C(114) C(113) -164.01(4) 1_555 1_555 1_555 1_555 yes
H(11A) N(11) C(114) C(115) 17.53(3) 1_555 1_555 1_555 1_555 yes
H(11B) N(11) C(114) C(113) -46.87(3) 1_555 1_555 1_555 1_555 yes
H(11B) N(11) C(114) C(115) 134.68(4) 1_555 1_555 1_555 1_555 yes
C(14) N(15) C(11) S(12) -0.47(3) 1_555 1_555 1_555 1_555 yes
C(14) N(15) C(11) N(10) -178.81(4) 1_555 1_555 1_555 1_555 yes
C(11) N(15) C(14) C(13) 0.03(3) 1_555 1_555 1_555 1_555 yes
C(11) N(15) C(14) H(14) -179.35(5) 1_555 1_555 1_555 1_555 yes
H(15) N(15) C(11) S(12) -174.42(4) 1_555 1_555 1_555 1_555 yes
H(15) N(15) C(11) N(10) 7.25(3) 1_555 1_555 1_555 1_555 yes
H(15) N(15) C(14) C(13) 173.66(5) 1_555 1_555 1_555 1_555 yes
H(15) N(15) C(14) H(14) -5.72(3) 1_555 1_555 1_555 1_555 yes
S(21) N(20) C(21) S(22) 15.09(3) 1_555 1_555 1_555 1_555 yes
S(21) N(20) C(21) N(25) -166.05(4) 1_555 1_555 1_555 1_555 yes
H(21A) N(21) C(214) C(213) -172.40(4) 1_555 1_555 1_555 1_555 yes
H(21A) N(21) C(214) C(215) 9.52(3) 1_555 1_555 1_555 1_555 yes
H(21B) N(21) C(214) C(213) -49.99(3) 1_555 1_555 1_555 1_555 yes
H(21B) N(21) C(214) C(215) 131.93(4) 1_555 1_555 1_555 1_555 yes
C(24) N(25) C(21) S(22) -1.22(3) 1_555 1_555 1_555 1_555 yes
C(24) N(25) C(21) N(20) 179.71(4) 1_555 1_555 1_555 1_555 yes
C(21) N(25) C(24) C(23) 0.23(3) 1_555 1_555 1_555 1_555 yes
C(21) N(25) C(24) H(24) -178.64(5) 1_555 1_555 1_555 1_555 yes
H(25) N(25) C(21) S(22) -174.03(4) 1_555 1_555 1_555 1_555 yes
H(25) N(25) C(21) N(20) 6.90(3) 1_555 1_555 1_555 1_555 yes
H(25) N(25) C(24) C(23) 172.73(5) 1_555 1_555 1_555 1_555 yes
H(25) N(25) C(24) H(24) -6.15(3) 1_555 1_555 1_555 1_555 yes
S(12) C(13) C(14) N(15) 0.43(3) 1_555 1_555 1_555 1_555 yes
S(12) C(13) C(14) H(14) 179.72(6) 1_555 1_555 1_555 1_555 yes
H(13) C(13) C(14) N(15) 179.21(7) 1_555 1_555 1_555 1_555 yes
H(13) C(13) C(14) H(14) -1.51(4) 1_555 1_555 1_555 1_555 yes
S(11) C(111) C(112) C(113) -179.93(4) 1_555 1_555 1_555 1_555 yes
S(11) C(111) C(112) H(112) 0.88(2) 1_555 1_555 1_555 1_555 yes
S(11) C(111) C(116) C(115) 179.64(4) 1_555 1_555 1_555 1_555 yes
S(11) C(111) C(116) H(116) -1.19(2) 1_555 1_555 1_555 1_555 yes
C(116) C(111) C(112) C(113) 0.13(3) 1_555 1_555 1_555 1_555 yes
C(112) C(111) C(116) C(115) -0.42(3) 1_555 1_555 1_555 1_555 yes
C(116) C(111) C(112) H(112) -179.06(4) 1_555 1_555 1_555 1_555 yes
C(112) C(111) C(116) H(116) 178.75(4) 1_555 1_555 1_555 1_555 yes
C(111) C(112) C(113) C(114) 1.33(3) 1_555 1_555 1_555 1_555 yes
C(111) C(112) C(113) H(113) 178.16(4) 1_555 1_555 1_555 1_555 yes
H(112) C(112) C(113) C(114) -179.46(4) 1_555 1_555 1_555 1_555 yes
H(112) C(112) C(113) H(113) -2.64(3) 1_555 1_555 1_555 1_555 yes
C(112) C(113) C(114) N(11) 179.04(4) 1_555 1_555 1_555 1_555 yes
C(112) C(113) C(114) C(115) -2.46(3) 1_555 1_555 1_555 1_555 yes
H(113) C(113) C(114) N(11) 2.27(3) 1_555 1_555 1_555 1_555 yes
H(113) C(113) C(114) C(115) -179.23(4) 1_555 1_555 1_555 1_555 yes
N(11) C(114) C(115) C(116) -179.38(4) 1_555 1_555 1_555 1_555 yes
N(11) C(114) C(115) H(115) -1.93(3) 1_555 1_555 1_555 1_555 yes
C(113) C(114) C(115) C(116) 2.16(3) 1_555 1_555 1_555 1_555 yes
C(113) C(114) C(115) H(115) 179.61(4) 1_555 1_555 1_555 1_555 yes
C(114) C(115) C(116) C(111) -0.74(3) 1_555 1_555 1_555 1_555 yes
C(114) C(115) C(116) H(116) -179.95(4) 1_555 1_555 1_555 1_555 yes
H(115) C(115) C(116) C(111) -178.15(4) 1_555 1_555 1_555 1_555 yes
H(115) C(115) C(116) H(116) 2.64(2) 1_555 1_555 1_555 1_555 yes
S(22) C(23) C(24) N(25) 0.88(3) 1_555 1_555 1_555 1_555 yes
S(22) C(23) C(24) H(24) 179.52(6) 1_555 1_555 1_555 1_555 yes
H(23) C(23) C(24) N(25) 178.22(7) 1_555 1_555 1_555 1_555 yes
H(23) C(23) C(24) H(24) -3.14(4) 1_555 1_555 1_555 1_555 yes
S(21) C(211) C(212) C(213) 178.57(4) 1_555 1_555 1_555 1_555 yes
S(21) C(211) C(212) H(212) -1.07(2) 1_555 1_555 1_555 1_555 yes
S(21) C(211) C(216) C(215) -178.70(4) 1_555 1_555 1_555 1_555 yes
S(21) C(211) C(216) H(216) 2.94(2) 1_555 1_555 1_555 1_555 yes
C(216) C(211) C(212) C(213) 0.29(3) 1_555 1_555 1_555 1_555 yes
C(212) C(211) C(216) C(215) -0.47(3) 1_555 1_555 1_555 1_555 yes
C(216) C(211) C(212) H(212) -179.35(5) 1_555 1_555 1_555 1_555 yes
C(212) C(211) C(216) H(216) -178.84(4) 1_555 1_555 1_555 1_555 yes
C(211) C(212) C(213) C(214) 0.80(3) 1_555 1_555 1_555 1_555 yes
C(211) C(212) C(213) H(213) -178.55(4) 1_555 1_555 1_555 1_555 yes
H(212) C(212) C(213) C(214) -179.55(5) 1_555 1_555 1_555 1_555 yes
H(212) C(212) C(213) H(213) 1.10(3) 1_555 1_555 1_555 1_555 yes
C(212) C(213) C(214) N(21) -179.82(4) 1_555 1_555 1_555 1_555 yes
C(212) C(213) C(214) C(215) -1.69(3) 1_555 1_555 1_555 1_555 yes
H(213) C(213) C(214) N(21) -0.51(3) 1_555 1_555 1_555 1_555 yes
H(213) C(213) C(214) C(215) 177.62(5) 1_555 1_555 1_555 1_555 yes
N(21) C(214) C(215) C(216) 179.57(4) 1_555 1_555 1_555 1_555 yes
N(21) C(214) C(215) H(215) -2.89(3) 1_555 1_555 1_555 1_555 yes
C(213) C(214) C(215) C(216) 1.50(3) 1_555 1_555 1_555 1_555 yes
C(213) C(214) C(215) H(215) 179.04(4) 1_555 1_555 1_555 1_555 yes
C(214) C(215) C(216) C(211) -0.44(3) 1_555 1_555 1_555 1_555 yes
C(214) C(215) C(216) H(216) 177.94(4) 1_555 1_555 1_555 1_555 yes
H(215) C(215) C(216) C(211) -177.92(4) 1_555 1_555 1_555 1_555 yes
H(215) C(215) C(216) H(216) 0.46(3) 1_555 1_555 1_555 1_555 yes

loop_
_atom_site_anharm_gc_c_label
_atom_site_anharm_gc_c_111
_atom_site_anharm_gc_c_222
_atom_site_anharm_gc_c_333
_atom_site_anharm_gc_c_112
_atom_site_anharm_gc_c_122
_atom_site_anharm_gc_c_113
_atom_site_anharm_gc_c_133
_atom_site_anharm_gc_c_223
_atom_site_anharm_gc_c_233
_atom_site_anharm_gc_c_123
S(11) 0.000006(3) 0.00006(3) -0.000014(4) 0.000005(3) 0.000001(6) -0.0000027(19) -0.000007(2) -0.000014(6) 0.000003(4) 0.000003(2)
S(12) 0.000000(7) 0.00015(4) -0.000024(5) 0.000018(6) -0.000020(10) -0.000050(3) -0.000013(3) -0.000042(9) 0.000009(5) 0.000030(4)
S(21) -0.000002(3) -0.00005(2) -0.000008(4) -0.000006(3) 0.000007(6) 0.0000006(19) -0.000006(2) -0.000010(6) 0.000001(4) -0.000001(2)
S(22) 0.000078(7) 0.00003(4) 0.000011(5) 0.000003(6) 0.000026(10) 0.000066(3) 0.000008(3) 0.000028(8) 0.000004(5) 0.000015(3)

loop_
_atom_site_anharm_gc_d_label
_atom_site_anharm_gc_d_1111
_atom_site_anharm_gc_d_2222
_atom_site_anharm_gc_d_3333
_atom_site_anharm_gc_d_1112
_atom_site_anharm_gc_d_1222
_atom_site_anharm_gc_d_1113
_atom_site_anharm_gc_d_1333
_atom_site_anharm_gc_d_2223
_atom_site_anharm_gc_d_2333
_atom_site_anharm_gc_d_1122
_atom_site_anharm_gc_d_1133
_atom_site_anharm_gc_d_2233
_atom_site_anharm_gc_d_1123
_atom_site_anharm_gc_d_1223
_atom_site_anharm_gc_d_1233
S(11) 0.0000022(9) 0.000313(15) 0.0000044(14) 0.0000008(8) 0.000003(3) -0.0000009(6) -0.0000023(7) 0.000002(4) 0.0000028(11) 0.0000031(12) -0.0000006(5) 0.0000091(14) 0.0000004(5) 0.0000026(10) 0.0000008(6)
S(12) -0.000009(2) 0.00022(2) 0.0000079(18) 0.0000003(18) 0.000007(6) -0.0000018(12) -0.0000002(10) -0.000015(5) 0.0000011(15) 0.000005(2) 0.0000001(9) 0.000011(2) 0.0000003(10) 0.0000050(16) 0.0000020(9)
S(21) 0.0000034(10) 0.000278(15) 0.0000034(14) -0.0000003(9) -0.000003(3) -0.0000020(6) -0.0000018(7) -0.000002(4) 0.0000003(11) 0.0000099(12) -0.0000013(5) 0.0000071(14) 0.0000004(5) 0.0000026(9) 0.0000003(6)
S(22) -0.000011(2) 0.00028(2) 0.0000020(16) -0.0000055(19) -0.000007(6) -0.0000035(12) -0.0000027(10) 0.000011(5) -0.0000002(14) 0.000011(2) -0.0000011(8) 0.0000064(18) -0.0000003(10) 0.0000038(16) -0.0000010(9)
